data_2229825
loop_
_publ_author_name
'Bouraoui, Hazem'
'Boudjada, Ali'
'Bouacida, Sofiane'
'Mechehoud, Youcef'
'Meinnel, Jean'

_publ_section_title
;
 Bis(4-acetylphenyl) selenide
;
_journal_coeditor_code RZ2569
_journal_issue 4
_journal_name_full 'Acta Crystallographica Section E'
_journal_page_first o941
_journal_paper_doi 10.1107/S1600536811009962
_journal_volume 67
_journal_year 2011
_chemical_formula_iupac 'C16 H14 O2 Se'
_chemical_formula_moiety 'C16 H14 O2 Se'
_chemical_formula_structural 'C16 H14 O2 Se'
_chemical_formula_sum 'C16 H14 O2 Se'
_chemical_formula_weight 317.23
_chemical_name_common
;
Bis(4-acetylphenyl) selenide
;
_chemical_name_systematic
;
1-{4-[(4-acetylphenylidene)selanyl]phenyl}ethanone
;
_space_group_crystal_system monoclinic
_space_group_IT_number 14
_space_group_name_Hall '-P 2ybc'
_space_group_name_H-M_alt 'P 1 21/c 1'
_symmetry_space_group_name_Hall '-P 2ybc'
_symmetry_space_group_name_H-M 'P 1 21/c 1'
_atom_sites_solution_hydrogens geom
_atom_sites_solution_primary direct
_atom_sites_solution_secondary difmap
_cell_angle_alpha 90
_cell_angle_beta 115.993(2)
_cell_angle_gamma 90
_cell_formula_units_Z 4
_cell_length_a 14.9290(7)
_cell_length_b 7.7223(3)
_cell_length_c 13.8345(6)
_cell_measurement_reflns_used 9479
_cell_measurement_temperature 295(2)
_cell_measurement_theta_max 27.485
_cell_measurement_theta_min 2.91
_cell_volume 1433.60(11)
_computing_cell_refinement 'SCALEPACK (Otwinowski & Minor, 1997)'
_computing_data_collection
;
KappaCCD Reference Manual (Nonius, 1998)
;
_computing_data_reduction 'SCALEPACK and DENZO (Otwinowski & Minor, 1997)'
_computing_molecular_graphics 'ORTEP-3 (Farrugia,1997) and DIAMOND (Brandenburg & Berndt, 2001)'
_computing_publication_material 'WinGX (Farrugia, 1999)'
_computing_structure_refinement 'SHELXL97 (Sheldrick, 2008)'
_computing_structure_solution 'SIR2002 (Burla <i>et al.</i>, 2003)'
_diffrn_ambient_temperature 295(2)
_diffrn_measured_fraction_theta_full 0.998
_diffrn_measured_fraction_theta_max 0.998
_diffrn_measurement_device '95mm CCD camera on \k-goniostat'
_diffrn_measurement_device_type 'Nonius KappaCCD'
_diffrn_measurement_method 'CCD rotation images, thick slices'
_diffrn_radiation_monochromator graphite
_diffrn_radiation_type MoK\a
_diffrn_radiation_wavelength 0.71073
_diffrn_reflns_av_R_equivalents 0.0266
_diffrn_reflns_limit_h_max 19
_diffrn_reflns_limit_h_min -19
_diffrn_reflns_limit_k_max 10
_diffrn_reflns_limit_k_min -9
_diffrn_reflns_limit_l_max 17
_diffrn_reflns_limit_l_min -17
_diffrn_reflns_number 6274
_diffrn_reflns_theta_full 27.51
_diffrn_reflns_theta_max 27.51
_diffrn_reflns_theta_min 3.04
_exptl_absorpt_coefficient_mu 2.614
_exptl_absorpt_correction_type none
_exptl_crystal_colour White
_exptl_crystal_density_diffrn 1.47
_exptl_crystal_density_method 'not measured'
_exptl_crystal_description Needle
_exptl_crystal_F_000 640
_exptl_crystal_size_max 0.14
_exptl_crystal_size_mid 0.07
_exptl_crystal_size_min 0.05
_refine_diff_density_max 0.476
_refine_diff_density_min -0.585
_refine_ls_extinction_method none
_refine_ls_goodness_of_fit_ref 1.042
_refine_ls_hydrogen_treatment constr
_refine_ls_matrix_type full
_refine_ls_number_parameters 174
_refine_ls_number_reflns 3272
_refine_ls_number_restraints 0
_refine_ls_restrained_S_all 1.042
_refine_ls_R_factor_all 0.0813
_refine_ls_R_factor_gt 0.0413
_refine_ls_shift/su_max 0
_refine_ls_shift/su_mean 0
_refine_ls_structure_factor_coef Fsqd
_refine_ls_weighting_details 'calc w=1/[\s^2^(Fo^2^)+(0.0407P)^2^+0.5483P] where P=(Fo^2^+2Fc^2^)/3'
_refine_ls_weighting_scheme calc
_refine_ls_wR_factor_gt 0.0953
_refine_ls_wR_factor_ref 0.1117
_reflns_number_gt 1904
_reflns_number_total 3272
_reflns_threshold_expression I>2sigma(I)
_cod_data_source_file rz2569.cif
_cod_data_source_block I
_cod_database_code 2229825
_cod_database_fobs_code 2229825

loop_
_symmetry_equiv_pos_as_xyz
'x, y, z'
'-x, y+1/2, -z+1/2'
'-x, -y, -z'
'x, -y-1/2, z-1/2'

loop_
_atom_site_type_symbol
_atom_site_label
_atom_site_fract_x
_atom_site_fract_y
_atom_site_fract_z
_atom_site_U_iso_or_equiv
_atom_site_adp_type
_atom_site_calc_flag
_atom_site_refinement_flags
_atom_site_occupancy
_atom_site_disorder_assembly
_atom_site_disorder_group
C C1 0.1305(3) 0.6107(4) 0.4328(3) 0.0693(8) Uani d . 1 . .
C C2 0.0389(3) 0.6402(5) 0.3498(3) 0.0807(10) Uani d . 1 . .
H H2 0.0275 0.6113 0.2801 0.097 Uiso calc R 1 . .
C C3 -0.0369(3) 0.7122(5) 0.3678(3) 0.0758(9) Uani d . 1 . .
H H3 -0.0985 0.7327 0.3101 0.091 Uiso calc R 1 . .
C C4 -0.0222(2) 0.7546(4) 0.4719(2) 0.0631(8) Uani d . 1 . .
C C5 0.0705(3) 0.7225(4) 0.5546(3) 0.0699(8) Uani d . 1 . .
H H5 0.0820 0.7490 0.6247 0.084 Uiso calc R 1 . .
C C6 0.1463(3) 0.6524(4) 0.5365(3) 0.0727(9) Uani d . 1 . .
H H6 0.2083 0.6330 0.5939 0.087 Uiso calc R 1 . .
C C7 0.2962(2) 0.7077(4) 0.3840(2) 0.0610(7) Uani d . 1 . .
C C8 0.2529(2) 0.8705(4) 0.3634(2) 0.0643(8) Uani d . 1 . .
H H8 0.1896 0.8864 0.3594 0.077 Uiso calc R 1 . .
C C9 0.3038(2) 1.0081(4) 0.3489(2) 0.0614(7) Uani d . 1 . .
H H9 0.2743 1.1170 0.3352 0.074 Uiso calc R 1 . .
C C10 0.3987(2) 0.9885(4) 0.3543(2) 0.0550(7) Uani d . 1 . .
C C11 0.4414(2) 0.8249(4) 0.3750(2) 0.0618(8) Uani d . 1 . .
H H11 0.5049 0.8091 0.3793 0.074 Uiso calc R 1 . .
C C12 0.3904(2) 0.6849(4) 0.3891(3) 0.0683(8) Uani d . 1 . .
H H12 0.4194 0.5755 0.4021 0.082 Uiso calc R 1 . .
C C13 -0.1026(3) 0.8262(4) 0.4962(3) 0.0715(9) Uani d . 1 . .
C C14 0.4524(2) 1.1412(4) 0.3393(2) 0.0613(8) Uani d . 1 . .
C C15 -0.2035(3) 0.8594(6) 0.4069(3) 0.0998(13) Uani d . 1 . .
H H15A -0.2445 0.9155 0.4350 0.150 Uiso calc R 1 . .
H H15B -0.2335 0.7515 0.3743 0.150 Uiso calc R 1 . .
H H15C -0.1974 0.9326 0.3540 0.150 Uiso calc R 1 . .
C C16 0.5559(2) 1.1204(5) 0.3517(3) 0.0722(9) Uani d . 1 . .
H H16A 0.5821 1.2315 0.3462 0.108 Uiso calc R 1 . .
H H16B 0.5557 1.0456 0.2962 0.108 Uiso calc R 1 . .
H H16C 0.5968 1.0707 0.4208 0.108 Uiso calc R 1 . .
O O1 0.41088(19) 1.2823(3) 0.3175(2) 0.0912(8) Uani d . 1 . .
O O2 -0.08802(19) 0.8541(4) 0.5879(2) 0.0940(8) Uani d . 1 . .
Se Se1 0.23415(3) 0.50420(5) 0.40667(4) 0.08634(18) Uani d . 1 . .

loop_
_atom_site_aniso_label
_atom_site_aniso_U_11
_atom_site_aniso_U_22
_atom_site_aniso_U_33
_atom_site_aniso_U_12
_atom_site_aniso_U_13
_atom_site_aniso_U_23
C1 0.078(2) 0.068(2) 0.074(2) -0.0169(17) 0.0436(19) -0.0041(16)
C2 0.092(3) 0.094(3) 0.064(2) -0.023(2) 0.041(2) -0.0082(18)
C3 0.070(2) 0.095(3) 0.0593(19) -0.0153(19) 0.0254(17) -0.0016(17)
C4 0.069(2) 0.0613(18) 0.0599(19) -0.0142(15) 0.0291(17) 0.0000(14)
C5 0.076(2) 0.077(2) 0.0569(18) -0.0084(18) 0.0297(17) -0.0080(16)
C6 0.071(2) 0.078(2) 0.070(2) -0.0039(17) 0.0309(18) -0.0003(17)
C7 0.075(2) 0.0568(17) 0.0604(17) -0.0054(15) 0.0377(15) -0.0072(14)
C8 0.0614(19) 0.068(2) 0.0678(19) 0.0008(15) 0.0326(16) 0.0010(15)
C9 0.0596(18) 0.0568(17) 0.0649(18) 0.0086(15) 0.0245(15) 0.0081(15)
C10 0.0651(18) 0.0518(16) 0.0498(15) 0.0013(14) 0.0268(13) -0.0029(13)
C11 0.070(2) 0.0547(17) 0.0726(19) 0.0023(15) 0.0428(17) -0.0032(14)
C12 0.088(2) 0.0492(16) 0.084(2) 0.0072(15) 0.0521(19) -0.0029(15)
C13 0.074(2) 0.066(2) 0.073(2) -0.0098(16) 0.0311(18) -0.0018(17)
C14 0.071(2) 0.0548(18) 0.0572(17) -0.0027(15) 0.0275(16) 0.0018(14)
C15 0.073(3) 0.119(4) 0.097(3) 0.007(2) 0.028(2) -0.001(2)
C16 0.079(2) 0.075(2) 0.072(2) -0.0066(18) 0.0422(18) 0.0016(17)
O1 0.0897(17) 0.0572(14) 0.126(2) 0.0055(13) 0.0468(16) 0.0179(14)
O2 0.0921(18) 0.116(2) 0.0801(17) 0.0134(15) 0.0433(14) -0.0069(15)
Se1 0.1093(3) 0.0598(2) 0.1188(4) -0.0126(2) 0.0767(3) -0.0080(2)

loop_
_atom_type_symbol
_atom_type_description
_atom_type_scat_dispersion_real
_atom_type_scat_dispersion_imag
_atom_type_scat_source
C C 0.0033 0.0016 'International Tables Vol C Tables 4.2.6.8 and 6.1.1.4'
H H 0 0 'International Tables Vol C Tables 4.2.6.8 and 6.1.1.4'
N N 0.0061 0.0033 'International Tables Vol C Tables 4.2.6.8 and 6.1.1.4'
O O 0.0106 0.006 'International Tables Vol C Tables 4.2.6.8 and 6.1.1.4'
Se Se -0.0929 2.2259 'International Tables Vol C Tables 4.2.6.8 and 6.1.1.4'

loop_
_geom_angle_atom_site_label_1
_geom_angle_atom_site_label_2
_geom_angle_atom_site_label_3
_geom_angle_site_symmetry_1
_geom_angle_site_symmetry_3
_geom_angle
_geom_angle_publ_flag
O2 C13 C4 . . 120.8(3) ?
O2 C13 C15 . . 119.3(3) ?
C4 C13 C15 . . 119.9(3) ?
O1 C14 C16 . . 120.8(3) ?
O1 C14 C10 . . 119.6(3) ?
C16 C14 C10 . . 119.6(3) ?
C13 C15 H15A . . 109.5 ?
C13 C15 H15B . . 109.5 ?
H15A C15 H15B . . 109.5 ?
C13 C15 H15C . . 109.5 ?
H15A C15 H15C . . 109.5 ?
H15B C15 H15C . . 109.5 ?
C14 C16 H16A . . 109.5 ?
C14 C16 H16B . . 109.5 ?
H16A C16 H16B . . 109.5 ?
C14 C16 H16C . . 109.5 ?
H16A C16 H16C . . 109.5 ?
H16B C16 H16C . . 109.5 ?
C7 Se1 C1 . . 99.58(13) ?
C2 C1 C6 . . 119.0(3) ?
C2 C1 Se1 . . 120.3(3) ?
C6 C1 Se1 . . 120.6(3) ?
C1 C2 C3 . . 120.9(3) ?
C1 C2 H2 . . 119.5 ?
C3 C2 H2 . . 119.5 ?
C2 C3 C4 . . 120.7(3) ?
C2 C3 H3 . . 119.6 ?
C4 C3 H3 . . 119.6 ?
C5 C4 C3 . . 117.4(3) ?
C5 C4 C13 . . 119.7(3) ?
C3 C4 C13 . . 122.9(3) ?
C6 C5 C4 . . 121.9(3) ?
C6 C5 H5 . . 119.1 ?
C4 C5 H5 . . 119.1 ?
C5 C6 C1 . . 120.0(3) ?
C5 C6 H6 . . 120.0 ?
C1 C6 H6 . . 120.0 ?
C8 C7 C12 . . 119.7(3) ?
C8 C7 Se1 . . 124.2(2) ?
C12 C7 Se1 . . 116.0(2) ?
C9 C8 C7 . . 119.7(3) ?
C9 C8 H8 . . 120.1 ?
C7 C8 H8 . . 120.1 ?
C8 C9 C10 . . 121.5(3) ?
C8 C9 H9 . . 119.2 ?
C10 C9 H9 . . 119.2 ?
C11 C10 C9 . . 118.3(3) ?
C11 C10 C14 . . 121.5(3) ?
C9 C10 C14 . . 120.2(3) ?
C12 C11 C10 . . 120.6(3) ?
C12 C11 H11 . . 119.7 ?
C10 C11 H11 . . 119.7 ?
C11 C12 C7 . . 120.1(3) ?
C11 C12 H12 . . 120.0 ?
C7 C12 H12 . . 120.0 ?

loop_
_geom_bond_atom_site_label_1
_geom_bond_atom_site_label_2
_geom_bond_site_symmetry_2
_geom_bond_distance
_geom_bond_publ_flag
C13 O2 . 1.209(4) ?
C13 C4 . 1.486(4) ?
C13 C15 . 1.494(5) ?
C14 O1 . 1.224(4) ?
C14 C16 . 1.488(4) ?
C14 C10 . 1.490(4) ?
C15 H15A . 0.9600 ?
C15 H15B . 0.9600 ?
C15 H15C . 0.9600 ?
C16 H16A . 0.9600 ?
C16 H16B . 0.9600 ?
C16 H16C . 0.9600 ?
Se1 C7 . 1.918(3) ?
Se1 C1 . 1.921(3) ?
C1 C2 . 1.366(5) ?
C1 C6 . 1.386(4) ?
C2 C3 . 1.378(5) ?
C2 H2 . 0.9300 ?
C3 C4 . 1.397(4) ?
C3 H3 . 0.9300 ?
C4 C5 . 1.378(4) ?
C5 C6 . 1.373(4) ?
C5 H5 . 0.9300 ?
C6 H6 . 0.9300 ?
C7 C8 . 1.385(4) ?
C7 C12 . 1.389(4) ?
C8 C9 . 1.371(4) ?
C8 H8 . 0.9300 ?
C9 C10 . 1.394(4) ?
C9 H9 . 0.9300 ?
C10 C11 . 1.387(4) ?
C11 C12 . 1.385(4) ?
C11 H11 . 0.9300 ?
C12 H12 . 0.9300 ?

loop_
_geom_hbond_atom_site_label_D
_geom_hbond_atom_site_label_H
_geom_hbond_atom_site_label_A
_geom_hbond_site_symmetry_A
_geom_hbond_distance_DH
_geom_hbond_distance_HA
_geom_hbond_distance_DA
_geom_hbond_angle_DHA
_geom_hbond_publ_flag
C2 H2 O2 4_575 0.93 2.47 3.272(5) 145 yes
C12 H12 O1 1_545 0.93 2.53 3.317(4) 143 yes

loop_
_geom_torsion_atom_site_label_1
_geom_torsion_atom_site_label_2
_geom_torsion_atom_site_label_3
_geom_torsion_atom_site_label_4
_geom_torsion_site_symmetry_1
_geom_torsion_site_symmetry_2
_geom_torsion_site_symmetry_3
_geom_torsion_site_symmetry_4
_geom_torsion
_geom_torsion_publ_flag
C7 Se1 C1 C2 . . . . 91.3(3) ?
C7 Se1 C1 C6 . . . . -91.3(3) ?
C6 C1 C2 C3 . . . . 0.7(5) ?
Se1 C1 C2 C3 . . . . 178.2(3) ?
C1 C2 C3 C4 . . . . -0.9(5) ?
C2 C3 C4 C5 . . . . 0.3(5) ?
C2 C3 C4 C13 . . . . -177.6(3) ?
O2 C13 C4 C5 . . . . -1.2(5) ?
C15 C13 C4 C5 . . . . -179.3(3) ?
O2 C13 C4 C3 . . . . 176.7(3) ?
C15 C13 C4 C3 . . . . -1.5(5) ?
C3 C4 C5 C6 . . . . 0.3(5) ?
C13 C4 C5 C6 . . . . 178.3(3) ?
C4 C5 C6 C1 . . . . -0.5(5) ?
C2 C1 C6 C5 . . . . -0.1(5) ?
Se1 C1 C6 C5 . . . . -177.5(3) ?
C1 Se1 C7 C8 . . . . -15.7(3) ?
C1 Se1 C7 C12 . . . . 164.3(2) ?
C12 C7 C8 C9 . . . . -0.4(5) ?
Se1 C7 C8 C9 . . . . 179.6(2) ?
C7 C8 C9 C10 . . . . 0.0(5) ?
C8 C9 C10 C11 . . . . 0.0(4) ?
C8 C9 C10 C14 . . . . -179.4(3) ?
O1 C14 C10 C11 . . . . 177.4(3) ?
C16 C14 C10 C11 . . . . -2.9(4) ?
O1 C14 C10 C9 . . . . -3.3(4) ?
C16 C14 C10 C9 . . . . 176.4(3) ?
C9 C10 C11 C12 . . . . 0.4(4) ?
C14 C10 C11 C12 . . . . 179.7(3) ?
C10 C11 C12 C7 . . . . -0.7(5) ?
C8 C7 C12 C11 . . . . 0.7(5) ?
Se1 C7 C12 C11 . . . . -179.3(2) ?

loop_
_cod_related_entry_id
_cod_related_entry_database
_cod_related_entry_code
1 ChemSpider 30656612
